data_4113827
loop_
_publ_author_name
'Tohru Nishinaga'
'Daisuke Yamazaki'
'Helmut Stahr'
'Atsushi Wakamiya'
'Koichi Komatsu'

_publ_contact_author_address
;
    Institute for Chemical Research, Kyoto University, Gokasho, Uji, 
    Kyoto 611-0011, Japan. 
;
_publ_contact_author_email ' komatsu@scl.kyoto-u.ac.jp'
_publ_contact_author_fax ' +81-774-38-3178 '
_publ_contact_author_name ' Koichi Komatsu '
_publ_contact_author_phone ' +81-774-38-3172 '
_publ_section_title
;
 Synthesis, Structure, and Dynamic Behavior of Cyclopentadienyl-Lithium,
 -Sodium, and -Potassium Annelated with Bicyclo[2.2.2]octene Units: A
 Systematic Study on Site Exchange of Alkali Metals on a Cyclopentadienyl
 Ring in Tetrahydrofuran
;
_journal_name_full 'Journal of the American Chemical Society'
_journal_page_first 7324
_journal_page_last 7335
_journal_paper_doi 10.1021/ja0346431
_journal_volume 125
_journal_year 2003
_chemical_formula_moiety 'C23 H26'
_chemical_formula_sum 'C23 H26'
_chemical_formula_weight 302.44
_chemical_melting_point 372(1)
_chemical_name_common 5-phenyl-1,2:3,4-bis(bicyclo[2.2.2]octeno)cyclopentadiene
_chemical_name_systematic
; 
 ? 
;
_space_group_IT_number 2
_symmetry_space_group_name_Hall '-P 1'
_symmetry_space_group_name_H-M 'P -1'
_atom_sites_solution_hydrogens geom
_atom_sites_solution_primary direct
_atom_sites_solution_secondary difmap
_audit_creation_date ' Wed Sep 4 2002 '
_audit_creation_method SHELXL-97
_cell_angle_alpha 113.393(10)
_cell_angle_beta 100.585(11)
_cell_angle_gamma 98.552(7)
_cell_formula_units_Z 2
_cell_length_a 6.214(3)
_cell_length_b 11.624(5)
_cell_length_c 13.218(8)
_cell_measurement_temperature 100(2)
_cell_volume 835.0(7)
_computing_structure_refinement 'SHELXL-97 (Sheldrick, 1997)'
_computing_structure_solution 'SHELXS-97 (Sheldrick, 1990)'
_diffrn_ambient_temperature 100(2)
_diffrn_measured_fraction_theta_full 0.982
_diffrn_measured_fraction_theta_max 0.982
_diffrn_measurement_device_type 'CCD area detector'
_diffrn_measurement_method 'phi and omega scans'
_diffrn_radiation_monochromator graphite
_diffrn_radiation_source 'fine-focus sealed tube'
_diffrn_radiation_type MoK\a
_diffrn_radiation_wavelength 0.71073
_diffrn_reflns_av_R_equivalents 0.0188
_diffrn_reflns_av_sigmaI/netI 0.0577
_diffrn_reflns_limit_h_max 6
_diffrn_reflns_limit_h_min -7
_diffrn_reflns_limit_k_max 13
_diffrn_reflns_limit_k_min -13
_diffrn_reflns_limit_l_max 15
_diffrn_reflns_limit_l_min -15
_diffrn_reflns_number 4318
_diffrn_reflns_theta_full 25.00
_diffrn_reflns_theta_max 25.00
_diffrn_reflns_theta_min 1.97
_exptl_absorpt_coefficient_mu 0.067
_exptl_absorpt_correction_T_max 0.9966
_exptl_absorpt_correction_T_min 0.9933
_exptl_absorpt_correction_type SADABS
_exptl_crystal_colour colorless
_exptl_crystal_density_diffrn 1.203
_exptl_crystal_description prism
_exptl_crystal_F_000 328
_exptl_crystal_size_max 0.10
_exptl_crystal_size_mid 0.10
_exptl_crystal_size_min 0.05
_refine_diff_density_max 0.361
_refine_diff_density_min -0.198
_refine_diff_density_rms 0.050
_refine_ls_extinction_method none
_refine_ls_goodness_of_fit_ref 0.965
_refine_ls_hydrogen_treatment mixed
_refine_ls_matrix_type full
_refine_ls_number_parameters 208
_refine_ls_number_reflns 2902
_refine_ls_number_restraints 0
_refine_ls_restrained_S_all 0.965
_refine_ls_R_factor_all 0.0817
_refine_ls_R_factor_gt 0.0548
_refine_ls_shift/su_max 0.000
_refine_ls_shift/su_mean 0.000
_refine_ls_structure_factor_coef Fsqd
_refine_ls_weighting_details 'calc w=1/[\s^2^(Fo^2^)+(0.0856P)^2^+0.0000P] where P=(Fo^2^+2Fc^2^)/3'
_refine_ls_weighting_scheme calc
_refine_ls_wR_factor_gt 0.1342
_refine_ls_wR_factor_ref 0.1452
_reflns_number_gt 1995
_reflns_number_total 2902
_reflns_threshold_expression >2sigma(I)
_cod_data_source_file ja0346431si20030213_021038.cif
_cod_data_source_block 5
_cod_original_cell_volume 835.1(7)
_cod_database_code 4113827

loop_
_symmetry_equiv_pos_as_xyz
'x, y, z'
'-x, -y, -z'

loop_
_atom_site_label
_atom_site_type_symbol
_atom_site_fract_x
_atom_site_fract_y
_atom_site_fract_z
_atom_site_U_iso_or_equiv
_atom_site_adp_type
_atom_site_occupancy
_atom_site_symmetry_multiplicity
_atom_site_calc_flag
_atom_site_refinement_flags
C1 C 0.0031(4) 0.5379(2) 0.77304(17) 0.0239(5) Uani 1 1 d .
C2 C -0.2529(4) 0.3189(2) 0.64237(18) 0.0267(5) Uani 1 1 d .
H2 H -0.3737 0.3588 0.6348 0.032 Uiso 1 1 calc R
C3 C -0.0254(4) 0.7562(2) 0.82615(18) 0.0247(5) Uani 1 1 d .
C4 C -0.1249(4) 0.6254(2) 0.61858(17) 0.0229(5) Uani 1 1 d .
H4 H -0.1531 0.5370 0.5550 0.028 Uiso 1 1 calc R
C5 C 0.1309(4) 0.7526(2) 0.90942(18) 0.0248(5) Uani 1 1 d .
C6 C 0.1440(4) 0.6181(2) 0.87851(18) 0.0250(5) Uani 1 1 d .
C7 C 0.3098(4) 0.6056(2) 0.96945(17) 0.0225(5) Uani 1 1 d .
H7 H 0.3084 0.5130 0.9497 0.027 Uiso 1 1 calc R
C8 C -0.0493(4) 0.8592(2) 0.78588(18) 0.0227(5) Uani 1 1 d .
H8 H -0.0202 0.9463 0.8514 0.027 Uiso 1 1 calc R
C9 C -0.0381(4) 0.3961(2) 0.71004(18) 0.0242(5) Uani 1 1 d .
C10 C 0.3056(4) 0.8488(2) 1.01788(17) 0.0237(5) Uani 1 1 d .
H10 H 0.3004 0.9399 1.0339 0.028 Uiso 1 1 calc R
C11 C 0.5472(4) 0.6846(2) 0.9842(2) 0.0292(6) Uani 1 1 d .
H11A H 0.5994 0.6419 0.9152 0.035 Uiso 1 1 calc R
H11B H 0.6559 0.6879 1.0508 0.035 Uiso 1 1 calc R
C12 C 0.0964(4) 0.1993(2) 0.66107(19) 0.0313(6) Uani 1 1 d .
H12 H 0.2165 0.1587 0.6680 0.038 Uiso 1 1 calc R
C13 C -0.1290(4) 0.6198(2) 0.73352(18) 0.0251(5) Uani 1 1 d .
H13 H -0.2899 0.5942 0.7336 0.030 Uiso 1 1 calc R
C14 C 0.1083(4) 0.7108(2) 0.63637(19) 0.0293(6) Uani 1 1 d .
H14A H 0.1285 0.7028 0.5615 0.035 Uiso 1 1 calc R
H14B H 0.2297 0.6808 0.6712 0.035 Uiso 1 1 calc R
C15 C 0.2447(4) 0.6705(2) 1.08266(19) 0.0306(6) Uani 1 1 d .
H15A H 0.3478 0.6619 1.1445 0.037 Uiso 1 1 calc R
H15B H 0.0890 0.6262 1.0742 0.037 Uiso 1 1 calc R
C16 C -0.2849(4) 0.8206(2) 0.70294(19) 0.0299(6) Uani 1 1 d .
H16A H -0.3071 0.8912 0.6813 0.036 Uiso 1 1 calc R
H16B H -0.4029 0.8055 0.7406 0.036 Uiso 1 1 calc R
C17 C 0.2591(4) 0.8158(2) 1.11547(19) 0.0315(6) Uani 1 1 d .
H17A H 0.1153 0.8357 1.1303 0.038 Uiso 1 1 calc R
H17B H 0.3817 0.8694 1.1864 0.038 Uiso 1 1 calc R
C18 C -0.2939(4) 0.1851(2) 0.58598(18) 0.0294(6) Uani 1 1 d .
H18 H -0.4414 0.1347 0.5405 0.035 Uiso 1 1 calc R
C19 C 0.5383(4) 0.8241(2) 1.0026(2) 0.0303(6) Uani 1 1 d .
H19A H 0.6586 0.8871 1.0713 0.036 Uiso 1 1 calc R
H19B H 0.5659 0.8369 0.9359 0.036 Uiso 1 1 calc R
C20 C -0.3050(4) 0.6951(2) 0.5941(2) 0.0318(6) Uani 1 1 d .
H20A H -0.4572 0.6370 0.5700 0.038 Uiso 1 1 calc R
H20B H -0.2854 0.7174 0.5309 0.038 Uiso 1 1 calc R
C21 C 0.1377(4) 0.3327(2) 0.71609(18) 0.0278(5) Uani 1 1 d .
H21 H 0.2870 0.3825 0.7587 0.033 Uiso 1 1 calc R
C22 C 0.1257(4) 0.8546(2) 0.71549(19) 0.0291(6) Uani 1 1 d .
H22A H 0.2799 0.8959 0.7675 0.035 Uiso 1 1 calc R
H22B H 0.0947 0.9021 0.6689 0.035 Uiso 1 1 calc R
C23 C -0.1186(4) 0.1246(2) 0.5961(2) 0.0324(6) Uani 1 1 d .
H23 H -0.1464 0.0331 0.5587 0.039 Uiso 1 1 calc R

loop_
_atom_site_aniso_label
_atom_site_aniso_U_11
_atom_site_aniso_U_22
_atom_site_aniso_U_33
_atom_site_aniso_U_23
_atom_site_aniso_U_13
_atom_site_aniso_U_12
C1 0.0256(13) 0.0246(12) 0.0204(12) 0.0088(10) 0.0069(10) 0.0049(10)
C2 0.0310(14) 0.0279(13) 0.0202(12) 0.0103(10) 0.0058(10) 0.0062(10)
C3 0.0249(12) 0.0250(13) 0.0225(12) 0.0073(10) 0.0094(10) 0.0065(10)
C4 0.0255(12) 0.0258(12) 0.0183(11) 0.0088(10) 0.0076(9) 0.0090(10)
C5 0.0284(13) 0.0242(12) 0.0217(12) 0.0093(10) 0.0072(10) 0.0076(10)
C6 0.0271(13) 0.0257(13) 0.0254(12) 0.0125(10) 0.0106(10) 0.0074(10)
C7 0.0255(12) 0.0203(12) 0.0210(12) 0.0092(10) 0.0049(9) 0.0045(9)
C8 0.0223(12) 0.0226(12) 0.0208(12) 0.0068(10) 0.0047(9) 0.0076(9)
C9 0.0311(13) 0.0257(13) 0.0185(11) 0.0112(10) 0.0092(10) 0.0077(10)
C10 0.0292(13) 0.0199(12) 0.0208(11) 0.0082(9) 0.0051(10) 0.0060(9)
C11 0.0277(13) 0.0298(13) 0.0296(13) 0.0124(11) 0.0075(10) 0.0071(10)
C12 0.0377(15) 0.0282(14) 0.0308(13) 0.0115(11) 0.0147(11) 0.0133(11)
C13 0.0237(12) 0.0275(13) 0.0230(12) 0.0094(10) 0.0078(10) 0.0061(10)
C14 0.0309(14) 0.0332(14) 0.0286(13) 0.0138(11) 0.0149(11) 0.0119(11)
C15 0.0353(14) 0.0304(14) 0.0271(13) 0.0136(11) 0.0100(11) 0.0060(11)
C16 0.0230(13) 0.0335(14) 0.0341(14) 0.0134(11) 0.0092(10) 0.0114(10)
C17 0.0391(15) 0.0296(14) 0.0272(13) 0.0117(11) 0.0128(11) 0.0102(11)
C18 0.0326(14) 0.0266(13) 0.0223(12) 0.0068(10) 0.0074(10) -0.0007(10)
C19 0.0272(13) 0.0291(13) 0.0324(14) 0.0138(11) 0.0059(11) 0.0021(10)
C20 0.0285(14) 0.0357(14) 0.0308(13) 0.0147(11) 0.0053(11) 0.0097(11)
C21 0.0303(13) 0.0275(13) 0.0214(12) 0.0073(10) 0.0066(10) 0.0049(10)
C22 0.0278(13) 0.0296(13) 0.0336(14) 0.0153(11) 0.0131(11) 0.0075(10)
C23 0.0447(16) 0.0209(13) 0.0299(13) 0.0071(11) 0.0164(12) 0.0074(11)

loop_
_atom_type_symbol
_atom_type_description
_atom_type_scat_dispersion_real
_atom_type_scat_dispersion_imag
_atom_type_scat_source
C C 0.0033 0.0016 'International Tables Vol C Tables 4.2.6.8 and 6.1.1.4'
H H 0.0000 0.0000 'International Tables Vol C Tables 4.2.6.8 and 6.1.1.4'

loop_
_geom_angle_atom_site_label_1
_geom_angle_atom_site_label_2
_geom_angle_atom_site_label_3
_geom_angle
C6 C1 C9 128.4(2)
C6 C1 C13 107.08(19)
C9 C1 C13 124.22(19)
C18 C2 C9 121.6(2)
C5 C3 C8 132.2(2)
C5 C3 C13 108.89(18)
C8 C3 C13 113.82(19)
C20 C4 C14 107.54(18)
C20 C4 C13 107.34(17)
C14 C4 C13 107.50(18)
C3 C5 C6 109.31(19)
C3 C5 C10 137.2(2)
C6 C5 C10 113.25(18)
C1 C6 C5 110.50(19)
C1 C6 C7 137.1(2)
C5 C6 C7 112.43(18)
C6 C7 C15 107.07(18)
C6 C7 C11 108.07(17)
C15 C7 C11 107.42(18)
C3 C8 C16 109.34(19)
C3 C8 C22 104.60(17)
C16 C8 C22 107.25(18)
C2 C9 C21 117.2(2)
C2 C9 C1 121.4(2)
C21 C9 C1 121.4(2)
C5 C10 C17 106.94(19)
C5 C10 C19 106.84(18)
C17 C10 C19 107.87(18)
C7 C11 C19 110.12(18)
C21 C12 C23 120.6(2)
C3 C13 C1 103.96(18)
C3 C13 C4 106.13(18)
C1 C13 C4 120.54(17)
C4 C14 C22 110.25(17)
C7 C15 C17 110.83(18)
C8 C16 C20 109.09(17)
C10 C17 C15 110.35(17)
C2 C18 C23 120.1(2)
C10 C19 C11 110.82(18)
C4 C20 C16 110.37(18)
C12 C21 C9 121.2(2)
C8 C22 C14 108.50(18)
C12 C23 C18 119.4(2)

loop_
_geom_bond_atom_site_label_1
_geom_bond_atom_site_label_2
_geom_bond_distance
C1 C6 1.363(3)
C1 C9 1.477(3)
C1 C13 1.524(3)
C2 C18 1.390(3)
C2 C9 1.398(3)
C3 C5 1.346(3)
C3 C8 1.506(3)
C3 C13 1.515(3)
C4 C20 1.536(3)
C4 C14 1.550(3)
C4 C13 1.551(3)
C5 C6 1.471(3)
C5 C10 1.510(3)
C6 C7 1.501(3)
C7 C15 1.546(3)
C7 C11 1.551(3)
C8 C16 1.540(3)
C8 C22 1.549(3)
C9 C21 1.413(3)
C10 C17 1.547(3)
C10 C19 1.549(3)
C11 C19 1.553(3)
C12 C21 1.384(3)
C12 C23 1.385(3)
C14 C22 1.555(3)
C15 C17 1.551(3)
C16 C20 1.558(3)
C18 C23 1.395(3)

loop_
_geom_torsion_atom_site_label_1
_geom_torsion_atom_site_label_2
_geom_torsion_atom_site_label_3
_geom_torsion_atom_site_label_4
_geom_torsion
C8 C3 C5 C6 -151.7(2)
C13 C3 C5 C6 0.7(2)
C8 C3 C5 C10 21.6(4)
C13 C3 C5 C10 173.9(2)
C9 C1 C6 C5 -179.2(2)
C13 C1 C6 C5 -5.0(2)
C9 C1 C6 C7 2.0(4)
C13 C1 C6 C7 176.2(2)
C3 C5 C6 C1 2.9(3)
C10 C5 C6 C1 -172.12(19)
C3 C5 C6 C7 -178.03(18)
C10 C5 C6 C7 7.0(3)
C1 C6 C7 C15 -127.3(3)
C5 C6 C7 C15 53.9(2)
C1 C6 C7 C11 117.2(3)
C5 C6 C7 C11 -61.5(2)
C5 C3 C8 C16 -169.2(2)
C13 C3 C8 C16 39.5(2)
C5 C3 C8 C22 76.3(3)
C13 C3 C8 C22 -75.0(2)
C18 C2 C9 C21 1.8(3)
C18 C2 C9 C1 -177.84(19)
C6 C1 C9 C2 143.2(2)
C13 C1 C9 C2 -30.1(3)
C6 C1 C9 C21 -36.4(3)
C13 C1 C9 C21 150.3(2)
C3 C5 C10 C17 125.2(3)
C6 C5 C10 C17 -61.7(2)
C3 C5 C10 C19 -119.5(3)
C6 C5 C10 C19 53.6(2)
C6 C7 C11 C19 51.6(2)
C15 C7 C11 C19 -63.6(2)
C5 C3 C13 C1 -3.5(2)
C8 C3 C13 C1 154.41(18)
C5 C3 C13 C4 -131.58(19)
C8 C3 C13 C4 26.3(2)
C6 C1 C13 C3 5.1(2)
C9 C1 C13 C3 179.68(19)
C6 C1 C13 C4 123.8(2)
C9 C1 C13 C4 -61.7(3)
C20 C4 C13 C3 -72.3(2)
C14 C4 C13 C3 43.1(2)
C20 C4 C13 C1 170.14(19)
C14 C4 C13 C1 -74.4(2)
C20 C4 C14 C22 45.0(2)
C13 C4 C14 C22 -70.3(2)
C6 C7 C15 C17 -60.9(2)
C11 C7 C15 C17 55.0(2)
C3 C8 C16 C20 -64.5(2)
C22 C8 C16 C20 48.4(2)
C5 C10 C17 C15 52.0(2)
C19 C10 C17 C15 -62.6(2)
C7 C15 C17 C10 7.0(3)
C9 C2 C18 C23 0.0(3)
C5 C10 C19 C11 -60.7(2)
C17 C10 C19 C11 54.0(2)
C7 C11 C19 C10 8.0(3)
C14 C4 C20 C16 -68.4(2)
C13 C4 C20 C16 47.1(2)
C8 C16 C20 C4 18.8(3)
C23 C12 C21 C9 1.6(3)
C2 C9 C21 C12 -2.6(3)
C1 C9 C21 C12 177.06(19)
C3 C8 C22 C14 44.6(2)
C16 C8 C22 C14 -71.4(2)
C4 C14 C22 C8 21.2(2)
C21 C12 C23 C18 0.3(3)
C2 C18 C23 C12 -1.0(3)
